data_2013720
loop_
_publ_author_name
'Li, Yang-feng'
'Zou, Xiaodong'

_publ_section_title
;
 (C~4~N~2~H~12~)[(GeO~2~)~3~(BO~1.5~F)~2~], a layered borogermanate
 containing three- and nine-membered rings
;
_journal_issue 11
_journal_name_full 'Acta Crystallographica Section C'
_journal_page_first m471
_journal_page_last m472
_journal_paper_doi 10.1107/S0108270103021747
_journal_volume 59
_journal_year 2003
_chemical_formula_moiety 'B2 F2 Ge3 O9, C4 H12 N2'
_chemical_formula_sum 'C4 H12 B2 F2 Ge3 N2 O9'
_chemical_formula_weight 509.54
_chemical_name_systematic ?
_space_group_IT_number 60
_symmetry_cell_setting orthorhombic
_symmetry_space_group_name_Hall '-P 2n 2ab'
_symmetry_space_group_name_H-M 'P b c n'
_atom_sites_solution_hydrogens geom
_atom_sites_solution_primary direct
_atom_sites_solution_secondary difmap
_audit_creation_method SHELXL-97
_cell_angle_alpha 90.00
_cell_angle_beta 90.00
_cell_angle_gamma 90.00
_cell_formula_units_Z 4
_cell_length_a 6.9776(14)
_cell_length_b 11.779(2)
_cell_length_c 15.997(3)
_cell_measurement_reflns_used 5000
_cell_measurement_temperature 293(2)
_cell_measurement_theta_max 25.90
_cell_measurement_theta_min 3.39
_cell_volume 1314.8(4)
_computing_cell_refinement 'CELL (Stoe & Cie, 1997)'
_computing_data_collection 'EXPOSURE (Stoe & Cie, 1997)'
_computing_data_reduction 'INTEGRATE (Stoe & Cie, 1997)'
_computing_molecular_graphics 'DIAMOND (Brandenburg, 2000)'
_computing_publication_material SHELXL97
_computing_structure_refinement 'SHELXL97 (Sheldrick, 1997)'
_computing_structure_solution 'SHELXS97 (Sheldrick, 1997)'
_diffrn_ambient_temperature 293(2)
_diffrn_detector_area_resol_mean 6.0
_diffrn_measured_fraction_theta_full 0.995
_diffrn_measured_fraction_theta_max 0.995
_diffrn_measurement_device_type 'Stoe IPDS'
_diffrn_measurement_method '\f-oscill., \f-incr.=1.4\%; 129 exposure'
_diffrn_radiation_monochromator graphite
_diffrn_radiation_source 'fine-focus sealed tube'
_diffrn_radiation_type MoK\a
_diffrn_radiation_wavelength 0.71073
_diffrn_reflns_av_R_equivalents 0.0337
_diffrn_reflns_av_sigmaI/netI 0.0200
_diffrn_reflns_limit_h_max 8
_diffrn_reflns_limit_h_min -8
_diffrn_reflns_limit_k_max 14
_diffrn_reflns_limit_k_min -14
_diffrn_reflns_limit_l_max 19
_diffrn_reflns_limit_l_min -19
_diffrn_reflns_number 8492
_diffrn_reflns_theta_full 25.90
_diffrn_reflns_theta_max 25.90
_diffrn_reflns_theta_min 3.39
_diffrn_standards_decay_% none
_exptl_absorpt_coefficient_mu 6.888
_exptl_absorpt_correction_T_max 0.5579
_exptl_absorpt_correction_T_min 0.4436
_exptl_absorpt_correction_type numerical
_exptl_absorpt_process_details '(XRED; Stoe & Cie, 1997)'
_exptl_crystal_colour colourless
_exptl_crystal_density_diffrn 2.574
_exptl_crystal_density_method 'not measured'
_exptl_crystal_description plate
_exptl_crystal_F_000 984
_exptl_crystal_size_max 0.15
_exptl_crystal_size_mid 0.10
_exptl_crystal_size_min 0.08
_refine_diff_density_max 0.360
_refine_diff_density_min -0.401
_refine_ls_extinction_method none
_refine_ls_goodness_of_fit_ref 1.000
_refine_ls_hydrogen_treatment constr
_refine_ls_matrix_type full
_refine_ls_number_parameters 101
_refine_ls_number_reflns 1278
_refine_ls_number_restraints 0
_refine_ls_restrained_S_all 1.000
_refine_ls_R_factor_all 0.0254
_refine_ls_R_factor_gt 0.0192
_refine_ls_shift/su_max 0.010
_refine_ls_shift/su_mean 0.002
_refine_ls_structure_factor_coef Fsqd
_refine_ls_weighting_details 'calc w=1/[\s^2^(Fo^2^)+(0.0299P)^2^] where P=(Fo^2^+2Fc^2^)/3'
_refine_ls_weighting_scheme calc
_refine_ls_wR_factor_gt 0.0442
_refine_ls_wR_factor_ref 0.0455
_reflns_number_gt 1092
_reflns_number_total 1278
_reflns_threshold_expression I>2\s(I)
_cod_data_source_file tr1066.cif
_cod_data_source_block I
_cod_database_code 2013720
_cod_database_fobs_code 2013720

loop_
_symmetry_equiv_pos_as_xyz
'x, y, z'
'-x+1/2, -y+1/2, z+1/2'
'-x, y, -z+1/2'
'x+1/2, -y+1/2, -z'
'-x, -y, -z'
'x-1/2, y-1/2, -z-1/2'
'x, -y, z-1/2'
'-x-1/2, y-1/2, z'

loop_
_atom_site_label
_atom_site_fract_x
_atom_site_fract_y
_atom_site_fract_z
_atom_site_U_iso_or_equiv
_atom_site_adp_type
_atom_site_calc_flag
_atom_site_refinement_flags
_atom_site_occupancy
_atom_site_disorder_assembly
_atom_site_disorder_group
_atom_site_type_symbol
Ge1 0.22110(4) 0.29873(2) 0.234953(16) 0.00981(9) Uani d . 1 . . Ge
Ge2 0.5000 0.02738(3) 0.2500 0.00902(10) Uani d S 1 . . Ge
B1 0.4634(4) 0.2154(2) 0.36068(17) 0.0120(6) Uani d . 1 . . B
F1 0.4338(3) 0.21278(15) 0.44838(9) 0.0255(4) Uani d . 1 . . F
O1 0.3539(3) 0.31078(15) 0.32642(11) 0.0149(4) Uani d . 1 . . O
O2 0.3879(3) 0.10669(15) 0.32676(11) 0.0147(4) Uani d . 1 . . O
O3 0.6688(3) 0.22610(16) 0.34489(11) 0.0168(4) Uani d . 1 . . O
O4 0.1721(3) 0.43889(15) 0.20393(11) 0.0156(4) Uani d . 1 . . O
O5 0.0000 0.2311(2) 0.2500 0.0176(6) Uani d S 1 . . O
N1 0.1437(3) -0.0016(2) 0.43606(14) 0.0182(5) Uani d . 1 . . N
H1A 0.2391 0.0328 0.4079 0.080 Uiso calc . 1 . . H
H1B 0.1284 -0.0715 0.4145 0.080 Uiso calc . 1 . . H
C1 0.1979(4) -0.0113(3) 0.52590(18) 0.0262(7) Uani d . 1 . . C
H2A 0.2267 0.0634 0.5481 0.080 Uiso calc . 1 . . H
H2B 0.3119 -0.0578 0.5312 0.080 Uiso calc . 1 . . H
C2 -0.0358(4) 0.0640(3) 0.42471(17) 0.0234(6) Uani d . 1 . . C
H3A -0.0695 0.0656 0.3659 0.080 Uiso calc . 1 . . H
H3B -0.0162 0.1415 0.4431 0.080 Uiso calc . 1 . . H

loop_
_atom_site_aniso_label
_atom_site_aniso_U_11
_atom_site_aniso_U_22
_atom_site_aniso_U_33
_atom_site_aniso_U_12
_atom_site_aniso_U_13
_atom_site_aniso_U_23
Ge1 0.00628(15) 0.00709(14) 0.01606(14) 0.00107(10) 0.00041(9) -0.00130(9)
Ge2 0.00828(19) 0.00549(19) 0.01328(17) 0.000 0.00214(13) 0.000
B1 0.0109(16) 0.0098(13) 0.0153(13) -0.0005(11) 0.0028(10) -0.0001(10)
F1 0.0292(9) 0.0303(9) 0.0170(8) 0.0010(8) 0.0044(7) 0.0001(7)
O1 0.0140(10) 0.0104(9) 0.0203(9) 0.0040(8) -0.0036(7) -0.0040(7)
O2 0.0147(11) 0.0082(9) 0.0212(9) -0.0022(8) 0.0076(7) -0.0029(7)
O3 0.0090(10) 0.0195(11) 0.0220(10) -0.0010(8) 0.0002(7) 0.0086(7)
O4 0.0176(10) 0.0095(9) 0.0197(10) 0.0026(8) 0.0052(7) 0.0030(7)
O5 0.0089(13) 0.0097(13) 0.0342(15) 0.000 0.0024(10) 0.000
N1 0.0193(13) 0.0188(11) 0.0166(11) -0.0062(11) 0.0065(9) -0.0032(9)
C1 0.0183(15) 0.0378(19) 0.0225(14) -0.0004(14) -0.0032(11) 0.0086(13)
C2 0.0207(17) 0.0291(16) 0.0205(13) 0.0014(13) 0.0006(11) 0.0104(11)

loop_
_atom_type_symbol
_atom_type_description
_atom_type_scat_dispersion_real
_atom_type_scat_dispersion_imag
_atom_type_scat_source
C C 0.0033 0.0016 'International Tables Vol C Tables 4.2.6.8 and 6.1.1.4'
H H 0.0000 0.0000 'International Tables Vol C Tables 4.2.6.8 and 6.1.1.4'
B B 0.0013 0.0007 'International Tables Vol C Tables 4.2.6.8 and 6.1.1.4'
N N 0.0061 0.0033 'International Tables Vol C Tables 4.2.6.8 and 6.1.1.4'
O O 0.0106 0.0060 'International Tables Vol C Tables 4.2.6.8 and 6.1.1.4'
F F 0.0171 0.0103 'International Tables Vol C Tables 4.2.6.8 and 6.1.1.4'
Ge Ge 0.1547 1.8001 'International Tables Vol C Tables 4.2.6.8 and 6.1.1.4'

loop_
_geom_angle_atom_site_label_1
_geom_angle_atom_site_label_2
_geom_angle_atom_site_label_3
_geom_angle_site_symmetry_1
_geom_angle_site_symmetry_3
_geom_angle
_geom_angle_publ_flag
O3 Ge1 O1 3_655 . 115.35(9) ?
O3 Ge1 O5 3_655 . 105.63(8) ?
O1 Ge1 O5 . . 113.00(7) ?
O3 Ge1 O4 3_655 . 110.16(9) ?
O1 Ge1 O4 . . 105.36(9) ?
O5 Ge1 O4 . . 107.12(10) ?
O2 Ge2 O2 . 3_655 114.63(12) ?
O2 Ge2 O4 . 8_655 108.06(9) ?
O2 Ge2 O4 3_655 8_655 109.42(9) ?
O2 Ge2 O4 . 6_656 109.42(9) ?
O2 Ge2 O4 3_655 6_656 108.06(9) ?
O4 Ge2 O4 8_655 6_656 107.01(12) ?
F1 B1 O3 . . 108.4(2) ?
F1 B1 O1 . . 108.1(2) ?
O3 B1 O1 . . 112.4(2) ?
F1 B1 O2 . . 106.9(2) ?
O3 B1 O2 . . 111.0(2) ?
O1 B1 O2 . . 109.8(2) ?
B1 O1 Ge1 . . 122.06(16) yes
B1 O2 Ge2 . . 124.31(16) yes
B1 O3 Ge1 . 3_655 127.59(16) yes
Ge1 O5 Ge1 . 3 125.94(15) yes
Ge2 O4 Ge1 6_566 . 124.98(10) yes
C2 N1 C1 . . 111.9(2) ?
C2 N1 H1A . . 109.2 ?
C1 N1 H1A . . 109.2 ?
C2 N1 H1B . . 109.2 ?
C1 N1 H1B . . 109.2 ?
H1A N1 H1B . . 107.9 ?
N1 C1 C2 . 5_556 110.2(2) ?
N1 C1 H2A . . 109.6 ?
C2 C1 H2A 5_556 . 109.6 ?
N1 C1 H2B . . 109.6 ?
C2 C1 H2B 5_556 . 109.6 ?
H2A C1 H2B . . 108.1 ?
N1 C2 C1 . 5_556 110.8(2) ?
N1 C2 H3A . . 109.5 ?
C1 C2 H3A 5_556 . 109.5 ?
N1 C2 H3B . . 109.5 ?
C1 C2 H3B 5_556 . 109.5 ?
H3A C2 H3B . . 108.1 ?

loop_
_geom_bond_atom_site_label_1
_geom_bond_atom_site_label_2
_geom_bond_site_symmetry_2
_geom_bond_distance
_geom_bond_publ_flag
Ge1 O1 . 1.7376(18) yes
Ge1 O3 3_655 1.7186(18) yes
Ge1 O4 . 1.7575(18) yes
Ge1 O5 . 1.7529(12) yes
Ge2 O2 . 1.7299(17) yes
Ge2 O4 6_656 1.7524(18) yes
B1 F1 . 1.419(3) yes
B1 O1 . 1.465(3) yes
B1 O2 . 1.488(3) yes
B1 O3 . 1.460(3) yes
C1 C2 5_556 1.513(4) yes
N1 C1 . 1.490(4) yes
N1 C2 . 1.482(4) yes
N1 H1A . 0.9000 ?
N1 H1B . 0.9000 ?
C1 H2A . 0.9700 ?
C1 H2B . 0.9700 ?
C2 H3A . 0.9700 ?
C2 H3B . 0.9700 ?

loop_
_geom_hbond_atom_site_label_D
_geom_hbond_atom_site_label_H
_geom_hbond_atom_site_label_A
_geom_hbond_site_symmetry_A
_geom_hbond_distance_DH
_geom_hbond_distance_HA
_geom_hbond_distance_DA
_geom_hbond_angle_DHA
N1 H1A O2 . 0.90 1.88 2.754(3) 164.6
N1 H1B O1 8_655 0.90 1.98 2.822(3) 155.0

loop_
_geom_torsion_atom_site_label_1
_geom_torsion_atom_site_label_2
_geom_torsion_atom_site_label_3
_geom_torsion_atom_site_label_4
_geom_torsion_site_symmetry_1
_geom_torsion_site_symmetry_4
_geom_torsion
F1 B1 O1 Ge1 . . -136.91(18)
O3 B1 O1 Ge1 . . 103.4(2)
O2 B1 O1 Ge1 . . -20.7(3)
O3 Ge1 O1 B1 3_655 . -42.6(2)
O5 Ge1 O1 B1 . . 79.1(2)
O4 Ge1 O1 B1 . . -164.28(18)
F1 B1 O2 Ge2 . . -138.57(18)
O3 B1 O2 Ge2 . . -20.5(3)
O1 B1 O2 Ge2 . . 104.4(2)
O2 Ge2 O2 B1 3_655 . -36.80(17)
O4 Ge2 O2 B1 8_655 . -159.08(19)
O4 Ge2 O2 B1 6_656 . 84.7(2)
F1 B1 O3 Ge1 . 3_655 -145.36(17)
O1 B1 O3 Ge1 . 3_655 -25.9(3)
O2 B1 O3 Ge1 . 3_655 97.6(2)
O3 Ge1 O4 Ge2 3_655 6_566 158.85(12)
O1 Ge1 O4 Ge2 . 6_566 -76.13(14)
O5 Ge1 O4 Ge2 . 6_566 44.44(14)
O3 Ge1 O5 Ge1 3_655 3 -136.30(7)
O1 Ge1 O5 Ge1 . 3 96.72(7)
O4 Ge1 O5 Ge1 . 3 -18.87(6)
C2 N1 C1 C2 . 5_556 56.3(4)
C1 N1 C2 C1 . 5_556 -56.6(4)
